data_7718887
loop_
_publ_author_name
'Mart&#xed;-Rujas, Javier'
'Elli, Stefano'
'Famulari, Antonino'

_publ_section_title
;
 <i>In situ</i> X-ray study of breathing-like effect in interlocked
 metal-organic nanocages.
;
_journal_issue 27
_journal_name_full 'Dalton transactions (Cambridge, England : 2003)'
_journal_page_first 10761
_journal_page_last 10768
_journal_paper_doi 10.1039/d5dt01186h
_journal_volume 54
_journal_year 2025
_chemical_formula_sum 'C264 H240 I24 N24 Zn12'
_chemical_formula_weight 7578.83
_space_group_crystal_system trigonal
_space_group_IT_number 148
_space_group_name_Hall '-R 3'
_space_group_name_H-M_alt 'R -3 :H'
_atom_sites_solution_hydrogens geom
_audit_creation_method SHELXL-2017/1
_audit_update_record
;
2025-05-19 deposited with the CCDC.	2025-06-13 downloaded from the CCDC.
;
_cell_angle_alpha 90
_cell_angle_beta 90
_cell_angle_gamma 120
_cell_formula_units_Z 3
_cell_length_a 38.8366(13)
_cell_length_b 38.8366(13)
_cell_length_c 16.2247(10)
_cell_measurement_reflns_used 9649
_cell_measurement_temperature 150(2)
_cell_measurement_theta_max 75.4040
_cell_measurement_theta_min 3.0330
_cell_volume 21192.9(16)
_computing_structure_refinement 'SHELXL-2017/1 (Sheldrick, 2017)'
_computing_structure_solution 'SHELXT 2014/4 (Sheldrick, 2014)'
_diffrn_ambient_temperature 150(2)
_diffrn_measured_fraction_theta_full 0.973
_diffrn_measured_fraction_theta_max 0.911
_diffrn_measurement_device_type 'PhotonJet (Cu) X-ray Source'
_diffrn_radiation_type CuK\a
_diffrn_radiation_wavelength 1.54184
_diffrn_reflns_av_R_equivalents 0.0715
_diffrn_reflns_av_unetI/netI 0.0775
_diffrn_reflns_Laue_measured_fraction_full 0.973
_diffrn_reflns_Laue_measured_fraction_max 0.911
_diffrn_reflns_limit_h_max 47
_diffrn_reflns_limit_h_min -35
_diffrn_reflns_limit_k_max 47
_diffrn_reflns_limit_k_min -47
_diffrn_reflns_limit_l_max 7
_diffrn_reflns_limit_l_min -19
_diffrn_reflns_number 23947
_diffrn_reflns_point_group_measured_fraction_full 0.973
_diffrn_reflns_point_group_measured_fraction_max 0.911
_diffrn_reflns_theta_full 67.684
_diffrn_reflns_theta_max 76.638
_diffrn_reflns_theta_min 3.024
_diffrn_source 'micro-focus sealed X-ray tube'
_exptl_absorpt_coefficient_mu 22.087
_exptl_absorpt_correction_T_max 1.00000
_exptl_absorpt_correction_T_min 0.25159
_exptl_absorpt_correction_type multi-scan
_exptl_crystal_colour 'pale yellow'
_exptl_crystal_density_diffrn 1.781
_exptl_crystal_description block
_exptl_crystal_F_000 10872
_exptl_crystal_size_max 0.15
_exptl_crystal_size_mid 0.1
_exptl_crystal_size_min 0.1
_refine_diff_density_max 2.412
_refine_diff_density_min -2.104
_refine_diff_density_rms 0.201
_refine_ls_extinction_method none
_refine_ls_goodness_of_fit_ref 1.052
_refine_ls_hydrogen_treatment constr
_refine_ls_matrix_type full
_refine_ls_number_parameters 407
_refine_ls_number_reflns 9043
_refine_ls_number_restraints 14
_refine_ls_restrained_S_all 1.052
_refine_ls_R_factor_all 0.0938
_refine_ls_R_factor_gt 0.0690
_refine_ls_shift/su_max 0.008
_refine_ls_shift/su_mean 0.000
_refine_ls_structure_factor_coef Fsqd
_refine_ls_weighting_details 'w=1/[\s^2^(Fo^2^)+(0.1054P)^2^+384.8311P] where P=(Fo^2^+2Fc^2^)/3'
_refine_ls_weighting_scheme calc
_refine_ls_wR_factor_gt 0.1862
_refine_ls_wR_factor_ref 0.2099
_reflns_Friedel_coverage 0.000
_reflns_number_gt 6591
_reflns_number_total 9043
_reflns_threshold_expression 'I > 2\s(I)'
_cod_data_source_file d5dt01186h2.cif
_cod_data_source_block 1_150K
_cod_depositor_comments 'Adding full bibliography for 7718884--7718892.cif.'
_cod_original_cell_volume 21192.9(19)
_cod_database_code 7718887
_shelx_shelxl_version_number 2017/1
_shelx_space_group_comment
;
The symmetry employed for this shelxl refinement is uniquely defined
by the following loop, which should always be used as a source of
symmetry information in preference to the above space-group names.
They are only intended as comments.
;

loop_
_space_group_symop_operation_xyz
'x, y, z'
'-y, x-y, z'
'-x+y, -x, z'
'x+2/3, y+1/3, z+1/3'
'-y+2/3, x-y+1/3, z+1/3'
'-x+y+2/3, -x+1/3, z+1/3'
'x+1/3, y+2/3, z+2/3'
'-y+1/3, x-y+2/3, z+2/3'
'-x+y+1/3, -x+2/3, z+2/3'
'-x, -y, -z'
'y, -x+y, -z'
'x-y, x, -z'
'-x+2/3, -y+1/3, -z+1/3'
'y+2/3, -x+y+1/3, -z+1/3'
'x-y+2/3, x+1/3, -z+1/3'
'-x+1/3, -y+2/3, -z+2/3'
'y+1/3, -x+y+2/3, -z+2/3'
'x-y+1/3, x+2/3, -z+2/3'

loop_
_atom_site_label
_atom_site_type_symbol
_atom_site_fract_x
_atom_site_fract_y
_atom_site_fract_z
_atom_site_U_iso_or_equiv
_atom_site_adp_type
_atom_site_occupancy
_atom_site_site_symmetry_order
_atom_site_calc_flag
_atom_site_refinement_flags_posn
_atom_site_refinement_flags_adp
_atom_site_refinement_flags_occupancy
_atom_site_disorder_assembly
_atom_site_disorder_group
I1 I 0.70044(2) 0.07086(2) 0.14609(4) 0.0483(2) Uani 1 1 d . . . . .
I2 I 0.55017(2) -0.34840(2) -0.40814(5) 0.0567(2) Uani 1 1 d . . . . .
I3 I 0.59335(3) -0.23970(3) -0.56457(4) 0.0579(2) Uani 1 1 d . . . . .
I4 I 0.62474(3) 0.05654(2) -0.07657(4) 0.0624(3) Uani 1 1 d . . . . .
Zn5 Zn 0.63919(4) 0.02999(3) 0.05481(6) 0.0336(3) Uani 1 1 d . . . . .
Zn6 Zn 0.55368(4) -0.28248(4) -0.44442(7) 0.0400(3) Uani 1 1 d . . . . .
C19 C 0.6342(3) -0.0946(3) 0.0022(5) 0.0310(18) Uani 1 1 d . . . . .
N1 N 0.5902(2) 0.0100(2) 0.1311(5) 0.0372(17) Uani 1 1 d . . . . .
C30 C 0.5756(4) -0.2499(3) -0.1917(6) 0.051(3) Uani 1 1 d . . . . .
H30 H 0.568482 -0.264986 -0.142163 0.061 Uiso 1 1 calc R U . . .
N2 N 0.6390(2) -0.0218(2) 0.0309(4) 0.0329(16) Uani 1 1 d . . . . .
C9 C 0.6130(3) -0.1885(3) -0.1069(5) 0.0348(19) Uani 1 1 d . . . . .
C26 C 0.6052(3) -0.1887(3) -0.2615(6) 0.043(2) Uani 1 1 d . . . . .
H26 H 0.619278 -0.160449 -0.261454 0.051 Uiso 1 1 calc R U . . .
C11 C 0.6309(3) -0.1338(3) -0.0142(5) 0.0329(18) Uani 1 1 d . . . . .
N4 N 0.4944(3) -0.2974(3) -0.4543(6) 0.052(2) Uani 1 1 d . . . . .
C7 C 0.4932(3) -0.0297(3) 0.3022(5) 0.036(2) Uani 1 1 d . . . . .
C8 C 0.6230(3) -0.2077(3) -0.0462(6) 0.040(2) Uani 1 1 d . . . . .
H8 H 0.620442 -0.232913 -0.057195 0.048 Uiso 1 1 calc R U . . .
C24 C 0.6056(3) -0.0863(3) -0.0290(6) 0.039(2) Uani 1 1 d . . . . .
H24 H 0.583720 -0.105627 -0.060044 0.047 Uiso 1 1 calc R U . . .
C23 C 0.6098(3) -0.0494(3) -0.0141(6) 0.040(2) Uani 1 1 d . . . . .
H23 H 0.590902 -0.043563 -0.037314 0.048 Uiso 1 1 calc R U . . .
C21 C 0.6664(3) -0.0301(3) 0.0627(5) 0.0331(18) Uani 1 1 d . . . . .
H21 H 0.687441 -0.010586 0.095368 0.040 Uiso 1 1 calc R U . . .
C29 C 0.5642(3) -0.2682(3) -0.2666(6) 0.046(2) Uani 1 1 d . . . . .
H29 H 0.550051 -0.296398 -0.267698 0.055 Uiso 1 1 calc R U . . .
C18 C 0.5223(3) -0.0119(4) 0.1589(6) 0.050(3) Uani 1 1 d . . . . .
H18 H 0.496976 -0.018542 0.137419 0.060 Uiso 1 1 calc R U . . .
C32 C 0.4272(4) -0.3358(4) -0.4051(8) 0.059(3) Uani 1 1 d . . . . .
H32 H 0.408565 -0.356037 -0.369800 0.071 Uiso 1 1 calc R U . . .
C31 C 0.4151(3) -0.3152(3) -0.4554(8) 0.053(3) Uani 1 1 d . . . . .
C10 C 0.6170(3) -0.1513(3) -0.0913(5) 0.0335(18) Uani 1 1 d . . . . .
H10 H 0.610451 -0.138087 -0.132408 0.040 Uiso 1 1 calc R U . . .
C20 C 0.6643(3) -0.0656(3) 0.0490(5) 0.0336(18) Uani 1 1 d . . . . .
H20 H 0.684017 -0.070462 0.072001 0.040 Uiso 1 1 calc R U . . .
N3 N 0.5716(2) -0.2491(2) -0.3383(5) 0.0374(17) Uani 1 1 d . . . . .
C27 C 0.5919(3) -0.2095(3) -0.3348(5) 0.040(2) Uani 1 1 d . . . . .
H27 H 0.597483 -0.194907 -0.384826 0.048 Uiso 1 1 calc R U . . .
C13 C 0.5265(3) -0.0166(3) 0.2417(5) 0.037(2) Uani 1 1 d . . . . .
C37 C 0.3640(3) -0.2945(4) -0.4558(8) 0.056(3) Uani 1 1 d . . . . .
H37 H 0.385032 -0.267655 -0.457130 0.067 Uiso 1 1 calc R U . . .
C38 C 0.3729(3) -0.3247(4) -0.4549(8) 0.053(3) Uani 1 1 d . . . . .
C36 C 0.4428(4) -0.2864(4) -0.5046(11) 0.073(4) Uani 1 1 d . . . . .
H36 H 0.435638 -0.271507 -0.539855 0.087 Uiso 1 1 calc R U . . .
C12 C 0.6408(3) -0.1530(3) 0.0465(5) 0.039(2) Uani 1 1 d . . . . .
H12 H 0.650198 -0.140742 0.098627 0.047 Uiso 1 1 calc R U . . .
C14 C 0.5647(4) -0.0059(5) 0.2674(7) 0.068(4) Uani 1 1 d . . . . .
H14 H 0.569514 -0.007877 0.324146 0.081 Uiso 1 1 calc R U . . .
C33 C 0.4664(4) -0.3271(4) -0.4057(8) 0.060(3) Uani 1 1 d . . . . .
H33 H 0.474109 -0.342119 -0.371825 0.072 Uiso 1 1 calc R U . . .
C35 C 0.4823(4) -0.2787(4) -0.5031(9) 0.064(3) Uani 1 1 d . . . . .
H35 H 0.501097 -0.258968 -0.539246 0.076 Uiso 1 1 calc R U . . .
C25 C 0.5978(3) -0.2091(3) -0.1899(6) 0.036(2) Uani 1 1 d . . . . .
C17 C 0.5544(3) 0.0021(4) 0.1073(6) 0.048(3) Uani 1 1 d . . . . .
H17 H 0.550807 0.006506 0.051196 0.058 Uiso 1 1 calc R U . . .
C15 C 0.5954(4) 0.0073(5) 0.2126(6) 0.061(4) Uani 1 1 d . . . . .
H15 H 0.621225 0.014714 0.232439 0.073 Uiso 1 1 calc R U . . .
C2A C 0.4957(7) 0.6612(6) 0.8877(14) 0.109(6) Uiso 1 1 d D . . . .
C8A C 0.4792(6) 0.6794(7) 0.8377(13) 0.102(6) Uiso 1 1 d . . . . .
H8A H 0.466461 0.667655 0.787077 0.122 Uiso 1 1 calc R U . . .
C4A C 0.5180(12) 0.7161(12) 0.990(3) 0.188(14) Uiso 1 1 d . . . . .
H4A H 0.530262 0.728234 1.041028 0.226 Uiso 1 1 calc R U . . .
C1A C 0.4960(11) 0.6252(8) 0.851(2) 0.172(12) Uiso 1 1 d D . . . .
H1A1 H 0.507918 0.615199 0.891097 0.258 Uiso 1 1 calc R U . . .
H1A2 H 0.468691 0.604368 0.839381 0.258 Uiso 1 1 calc R U . . .
H1A3 H 0.511625 0.632966 0.800439 0.258 Uiso 1 1 calc R U . . .
C3A C 0.5144(8) 0.6821(8) 0.9655(16) 0.126(8) Uiso 1 1 d . . . . .
H3A H 0.524657 0.669889 1.000902 0.152 Uiso 1 1 calc R U . . .
C7A C 0.4822(9) 0.7153(9) 0.8644(19) 0.144(9) Uiso 1 1 d . . . . .
H7A H 0.469855 0.726496 0.832349 0.173 Uiso 1 1 calc R U . . .
C5A C 0.5016(15) 0.7343(10) 0.933(3) 0.217(18) Uiso 1 1 d D . . . .
C2B C 0.4396(9) 0.7167(12) 0.260(3) 0.226(19) Uiso 1 1 d D . . . .
C5B C 0.5120(10) 0.7199(14) 0.226(3) 0.206(16) Uiso 1 1 d D . . . .
C4B C 0.5139(12) 0.7570(11) 0.246(3) 0.25(2) Uiso 1 1 d D . . . .
H4B H 0.537855 0.781919 0.245748 0.295 Uiso 1 1 calc R U . . .
C7B C 0.4729(10) 0.6851(12) 0.233(3) 0.25(2) Uiso 1 1 d D . . . .
H7B H 0.472599 0.660520 0.229311 0.296 Uiso 1 1 calc R U . . .
C3B C 0.4755(10) 0.7522(12) 0.268(3) 0.25(2) Uiso 1 1 d D . . . .
H3B H 0.474808 0.774670 0.289065 0.304 Uiso 1 1 calc R U . . .
C8B C 0.4346(16) 0.6812(13) 0.244(4) 0.30(3) Uiso 1 1 d D . . . .
H8B H 0.409795 0.657148 0.240681 0.365 Uiso 1 1 calc R U . . .
C6AA C 0.506(3) 0.7724(15) 0.961(5) 0.42(5) Uiso 1 1 d D . . . .
H6A1 H 0.521042 0.780696 1.012029 0.633 Uiso 1 1 calc R U . . .
H6A2 H 0.519429 0.792758 0.918386 0.633 Uiso 1 1 calc R U . . .
H6A3 H 0.479226 0.768961 0.970397 0.633 Uiso 1 1 calc R U . . .
C6B C 0.5482(10) 0.7159(12) 0.210(3) 0.208(17) Uiso 1 1 d D . . . .
H6B1 H 0.539779 0.688180 0.197387 0.312 Uiso 1 1 calc R U . . .
H6B2 H 0.563206 0.732877 0.163663 0.312 Uiso 1 1 calc R U . . .
H6B3 H 0.565008 0.724182 0.259514 0.312 Uiso 1 1 calc R U . . .
C1B C 0.4027(11) 0.7187(16) 0.284(4) 0.32(3) Uiso 1 1 d D . . . .
H1B1 H 0.410061 0.746469 0.293768 0.487 Uiso 1 1 calc R U . . .
H1B2 H 0.383282 0.708053 0.238463 0.487 Uiso 1 1 calc R U . . .
H1B3 H 0.390883 0.703020 0.333508 0.487 Uiso 1 1 calc R U . . .

loop_
_atom_site_aniso_label
_atom_site_aniso_U_11
_atom_site_aniso_U_22
_atom_site_aniso_U_33
_atom_site_aniso_U_23
_atom_site_aniso_U_13
_atom_site_aniso_U_12
I1 0.0536(4) 0.0377(3) 0.0410(3) -0.0029(2) 0.0056(3) 0.0134(3)
I2 0.0669(5) 0.0478(4) 0.0606(4) -0.0147(3) 0.0013(3) 0.0325(4)
I3 0.0653(5) 0.0691(5) 0.0433(4) -0.0035(3) 0.0073(3) 0.0366(4)
I4 0.1072(7) 0.0579(5) 0.0287(3) 0.0106(3) 0.0048(3) 0.0462(5)
Zn5 0.0492(7) 0.0296(6) 0.0251(5) 0.0038(4) 0.0126(5) 0.0221(5)
Zn6 0.0357(7) 0.0504(8) 0.0361(6) -0.0167(5) -0.0069(5) 0.0231(6)
C19 0.041(5) 0.035(5) 0.023(4) -0.008(3) -0.003(3) 0.023(4)
N1 0.045(5) 0.041(4) 0.035(4) 0.011(3) 0.010(3) 0.029(4)
C30 0.071(8) 0.048(6) 0.037(5) -0.013(4) -0.017(5) 0.033(6)
N2 0.050(5) 0.035(4) 0.026(3) 0.000(3) 0.004(3) 0.031(4)
C9 0.043(5) 0.042(5) 0.026(4) -0.006(3) -0.010(3) 0.026(4)
C26 0.052(6) 0.046(6) 0.039(5) -0.018(4) -0.012(4) 0.031(5)
C11 0.040(5) 0.041(5) 0.027(4) -0.011(3) -0.009(3) 0.027(4)
N4 0.048(5) 0.056(6) 0.057(5) -0.009(4) -0.011(4) 0.031(5)
C7 0.026(4) 0.050(6) 0.030(4) 0.008(4) 0.006(3) 0.017(4)
C8 0.059(6) 0.035(5) 0.037(5) -0.011(4) -0.019(4) 0.031(5)
C24 0.049(6) 0.039(5) 0.041(5) -0.010(4) -0.014(4) 0.031(5)
C23 0.044(5) 0.043(5) 0.046(5) -0.009(4) -0.008(4) 0.031(5)
C21 0.035(5) 0.032(5) 0.037(4) -0.005(3) -0.004(3) 0.020(4)
C29 0.058(7) 0.041(5) 0.036(5) -0.009(4) -0.009(4) 0.022(5)
C18 0.047(6) 0.076(8) 0.032(5) 0.013(5) 0.006(4) 0.035(6)
C32 0.041(6) 0.065(8) 0.071(7) -0.002(6) -0.007(5) 0.026(6)
C31 0.040(6) 0.040(6) 0.076(7) -0.006(5) 0.003(5) 0.018(5)
C10 0.042(5) 0.035(5) 0.032(4) -0.007(3) -0.010(3) 0.025(4)
C20 0.037(5) 0.037(5) 0.033(4) -0.007(3) -0.005(3) 0.024(4)
N3 0.042(4) 0.043(4) 0.035(4) -0.014(3) -0.015(3) 0.026(4)
C27 0.053(6) 0.048(6) 0.028(4) -0.009(4) -0.005(4) 0.032(5)
C13 0.040(5) 0.049(6) 0.024(4) 0.011(4) 0.006(3) 0.023(4)
C37 0.033(5) 0.046(6) 0.091(9) -0.008(6) -0.003(5) 0.021(5)
C38 0.037(6) 0.049(6) 0.077(8) -0.001(5) 0.000(5) 0.025(5)
C36 0.046(7) 0.047(7) 0.124(12) 0.013(7) -0.008(7) 0.023(6)
C12 0.056(6) 0.043(5) 0.027(4) -0.007(4) -0.009(4) 0.032(5)
C14 0.048(6) 0.123(12) 0.041(6) 0.042(7) 0.015(5) 0.049(8)
C33 0.047(7) 0.070(8) 0.063(7) -0.002(6) -0.005(5) 0.029(6)
C35 0.040(6) 0.050(7) 0.096(10) 0.014(6) -0.002(6) 0.020(6)
C25 0.038(5) 0.030(5) 0.052(5) -0.009(4) -0.016(4) 0.025(4)
C17 0.054(6) 0.074(8) 0.025(4) 0.014(4) 0.008(4) 0.038(6)
C15 0.049(6) 0.111(11) 0.032(5) 0.035(6) 0.017(4) 0.047(7)

loop_
_atom_type_symbol
_atom_type_description
_atom_type_scat_dispersion_real
_atom_type_scat_dispersion_imag
_atom_type_scat_source
C C 0.0181 0.0091 'International Tables Vol C Tables 4.2.6.8 and 6.1.1.4'
H H 0.0000 0.0000 'International Tables Vol C Tables 4.2.6.8 and 6.1.1.4'
I I -0.3257 6.8362 'International Tables Vol C Tables 4.2.6.8 and 6.1.1.4'
Zn Zn -1.5491 0.6778 'International Tables Vol C Tables 4.2.6.8 and 6.1.1.4'
N N 0.0311 0.0180 'International Tables Vol C Tables 4.2.6.8 and 6.1.1.4'

loop_
_geom_angle_atom_site_label_1
_geom_angle_atom_site_label_2
_geom_angle_atom_site_label_3
_geom_angle
_geom_angle_site_symmetry_1
_geom_angle_site_symmetry_3
_geom_angle_publ_flag
N2 Zn5 N1 101.2(3) . . ?
N2 Zn5 I4 110.3(2) . . ?
N1 Zn5 I4 107.8(2) . . ?
N2 Zn5 I1 105.3(2) . . ?
N1 Zn5 I1 106.3(2) . . ?
I4 Zn5 I1 123.73(5) . . ?
N3 Zn6 N4 102.7(3) . . ?
N3 Zn6 I3 109.2(3) . . ?
N4 Zn6 I3 110.5(3) . . ?
N3 Zn6 I2 105.7(2) . . ?
N4 Zn6 I2 103.9(3) . . ?
I3 Zn6 I2 123.01(5) . . ?
C20 C19 C24 117.3(8) . . ?
C20 C19 C11 122.6(8) . . ?
C24 C19 C11 120.1(8) . . ?
C17 N1 C15 116.6(8) . . ?
C17 N1 Zn5 125.1(6) . . ?
C15 N1 Zn5 118.1(7) . . ?
C29 C30 C25 118.1(10) . . ?
C23 N2 C21 118.2(8) . . ?
C23 N2 Zn5 118.8(6) . . ?
C21 N2 Zn5 122.9(6) . . ?
C10 C9 C8 120.3(8) . . ?
C10 C9 C25 121.0(7) . . ?
C8 C9 C25 118.7(8) . . ?
C25 C26 C27 119.3(10) . . ?
C10 C11 C12 120.8(8) . . ?
C10 C11 C19 118.3(8) . . ?
C12 C11 C19 120.9(7) . . ?
C35 N4 C33 117.6(11) . . ?
C35 N4 Zn6 123.0(9) . . ?
C33 N4 Zn6 119.3(8) . . ?
C12 C7 C8 119.6(8) 15_445 15_445 ?
C12 C7 C13 122.1(8) 15_445 . ?
C8 C7 C13 118.0(8) 15_445 . ?
C9 C8 C7 120.0(8) . 14 ?
C23 C24 C19 118.8(9) . . ?
N2 C23 C24 123.2(9) . . ?
N2 C21 C20 121.5(8) . . ?
N3 C29 C30 124.4(10) . . ?
C17 C18 C13 120.3(10) . . ?
C31 C32 C33 120.5(13) . . ?
C36 C31 C32 117.7(11) . . ?
C36 C31 C38 122.0(12) . . ?
C32 C31 C38 120.3(11) . . ?
C11 C10 C9 118.8(8) . . ?
C21 C20 C19 120.9(8) . . ?
C29 N3 C27 116.4(8) . . ?
C29 N3 Zn6 118.0(7) . . ?
C27 N3 Zn6 125.6(6) . . ?
N3 C27 C26 122.8(9) . . ?
C18 C13 C14 115.7(9) . . ?
C18 C13 C7 123.2(9) . . ?
C14 C13 C7 121.1(8) . . ?
C38 C37 C38 121.5(12) . 2_545 ?
C37 C38 C37 118.4(12) . 3_655 ?
C37 C38 C31 120.1(10) . . ?
C37 C38 C31 121.5(11) 3_655 . ?
C31 C36 C35 119.8(13) . . ?
C7 C12 C11 120.4(8) 14 . ?
C15 C14 C13 121.2(10) . . ?
N4 C33 C32 121.3(12) . . ?
N4 C35 C36 123.0(13) . . ?
C26 C25 C30 118.9(9) . . ?
C26 C25 C9 122.6(9) . . ?
C30 C25 C9 118.5(9) . . ?
N1 C17 C18 123.8(9) . . ?
N1 C15 C14 122.1(11) . . ?
C8A C2A C3A 116(2) . . ?
C8A C2A C1A 117(2) . . ?
C3A C2A C1A 127(2) . . ?
C7A C8A C2A 119(2) . . ?
C3A C4A C5A 115(4) . . ?
C4A C3A C2A 126(3) . . ?
C5A C7A C8A 123(3) . . ?
C7A C5A C6AA 124(6) . . ?
C7A C5A C4A 121(3) . . ?
C6AA C5A C4A 115(5) . . ?
C8B C2B C3B 127(2) . . ?
C8B C2B C1B 116.9(19) . . ?
C3B C2B C1B 115(2) . . ?
C4B C5B C7B 114.8(17) . . ?
C4B C5B C6B 124(3) . . ?
C7B C5B C6B 121(3) . . ?
C5B C4B C3B 113(4) . . ?
C8B C7B C5B 131(4) . . ?
C2B C3B C4B 124(4) . . ?
C2B C8B C7B 108(4) . . ?

loop_
_geom_bond_atom_site_label_1
_geom_bond_atom_site_label_2
_geom_bond_distance
_geom_bond_site_symmetry_2
_geom_bond_publ_flag
I1 Zn5 2.5681(15) . ?
I2 Zn6 2.5631(16) . ?
I3 Zn6 2.5249(16) . ?
I4 Zn5 2.5495(13) . ?
Zn5 N2 2.045(7) . ?
Zn5 N1 2.068(8) . ?
Zn6 N3 2.057(7) . ?
Zn6 N4 2.081(10) . ?
C19 C20 1.379(12) . ?
C19 C24 1.397(13) . ?
C19 C11 1.485(12) . ?
N1 C17 1.324(13) . ?
N1 C15 1.349(13) . ?
C30 C29 1.365(14) . ?
C30 C25 1.375(15) . ?
N2 C23 1.325(13) . ?
N2 C21 1.355(12) . ?
C9 C10 1.399(13) . ?
C9 C8 1.403(12) . ?
C9 C25 1.524(12) . ?
C26 C25 1.354(15) . ?
C26 C27 1.385(13) . ?
C11 C10 1.396(12) . ?
C11 C12 1.402(12) . ?
N4 C35 1.311(16) . ?
N4 C33 1.371(17) . ?
C7 C12 1.374(13) 15_445 ?
C7 C8 1.406(12) 15_445 ?
C7 C13 1.496(12) . ?
C24 C23 1.377(13) . ?
C21 C20 1.361(13) . ?
C29 N3 1.332(13) . ?
C18 C17 1.369(14) . ?
C18 C13 1.375(13) . ?
C32 C31 1.380(18) . ?
C32 C33 1.386(17) . ?
C31 C36 1.357(19) . ?
C31 C38 1.490(15) . ?
N3 C27 1.332(13) . ?
C13 C14 1.390(15) . ?
C37 C38 1.382(16) . ?
C37 C38 1.396(16) 2_545 ?
C36 C35 1.407(18) . ?
C14 C15 1.366(15) . ?
C2A C8A 1.42(3) . ?
C2A C3A 1.48(3) . ?
C2A C1A 1.520(18) . ?
C8A C7A 1.41(4) . ?
C4A C3A 1.32(4) . ?
C4A C5A 1.49(5) . ?
C7A C5A 1.33(5) . ?
C5A C6AA 1.48(2) . ?
C2B C8B 1.32(3) . ?
C2B C3B 1.393(19) . ?
C2B C1B 1.526(18) . ?
C5B C4B 1.44(5) . ?
C5B C7B 1.45(5) . ?
C5B C6B 1.508(18) . ?
C4B C3B 1.452(19) . ?
C7B C8B 1.43(5) . ?
